data_7063237
loop_
_publ_author_name
'Mandal, Suman'
'Harijan, Dinesh'
'Kumari, Kusum'
'Singh, Saurabh Kumar'
'Rengan, Aravind Kumar'
'Prabusankar, Ganesan'

_publ_section_title
;
 Discrete copper(i) chalcogenones with metal--metal interaction
;
_journal_issue 28
_journal_name_full 'New Journal of Chemistry'
_journal_page_first 12501
_journal_page_last 12509
_journal_paper_doi 10.1039/D4NJ01758G
_journal_volume 48
_journal_year 2024
_chemical_formula_moiety 'C50 H44 Cu2 I2 N4 S2'
_chemical_formula_sum 'C50 H44 Cu2 I2 N4 S2'
_chemical_formula_weight 1145.89
_chemical_name_systematic 1
_space_group_crystal_system triclinic
_space_group_IT_number 2
_space_group_name_Hall '-P 1'
_space_group_name_H-M_alt 'P -1'
_atom_sites_solution_hydrogens geom
_audit_creation_date 2024-05-23
_audit_creation_method
;
Olex2 1.3
(compiled 2020.11.12 svn.r5f609507 for OlexSys, GUI svn.r6408)
;
_audit_update_record
;
2024-05-28 deposited with the CCDC.	2024-05-31 downloaded from the CCDC.
;
_cell_angle_alpha 93.5040(10)
_cell_angle_beta 94.2160(10)
_cell_angle_gamma 111.4220(10)
_cell_formula_units_Z 2
_cell_length_a 10.4449(3)
_cell_length_b 11.2293(3)
_cell_length_c 21.4005(6)
_cell_measurement_reflns_used 9155
_cell_measurement_temperature 298.0
_cell_measurement_theta_max 27.065
_cell_measurement_theta_min 2.222
_cell_volume 2319.83(11)
_computing_cell_refinement 'SAINT V8.40A (Bruker, 2019)'
_computing_data_reduction 'SAINT V8.40A (Bruker, 2019)'
_computing_molecular_graphics 'Olex2 1.3 (Dolomanov et al., 2009)'
_computing_publication_material 'Olex2 1.3 (Dolomanov et al., 2009)'
_computing_structure_refinement 'XL  (Sheldrick, 2008)'
_computing_structure_solution 'olex2.solve 1.3 (Bourhis et al., 2015)'
_diffrn_ambient_temperature 298.0
_diffrn_measured_fraction_theta_full 0.999
_diffrn_measured_fraction_theta_max 0.997
_diffrn_measurement_device_type 'Bruker APEX-IVPHOTON'
_diffrn_measurement_method '\f and \w scans'
_diffrn_radiation_type MoK\a
_diffrn_radiation_wavelength 0.71073
_diffrn_reflns_av_R_equivalents 0.0343
_diffrn_reflns_av_unetI/netI 0.0284
_diffrn_reflns_Laue_measured_fraction_full 0.999
_diffrn_reflns_Laue_measured_fraction_max 0.997
_diffrn_reflns_limit_h_max 13
_diffrn_reflns_limit_h_min -13
_diffrn_reflns_limit_k_max 14
_diffrn_reflns_limit_k_min -14
_diffrn_reflns_limit_l_max 27
_diffrn_reflns_limit_l_min -27
_diffrn_reflns_number 47194
_diffrn_reflns_point_group_measured_fraction_full 0.999
_diffrn_reflns_point_group_measured_fraction_max 0.997
_diffrn_reflns_theta_full 25.242
_diffrn_reflns_theta_max 27.134
_diffrn_reflns_theta_min 1.917
_exptl_absorpt_coefficient_mu 2.376
_exptl_absorpt_correction_T_max 0.7455
_exptl_absorpt_correction_T_min 0.6115
_exptl_absorpt_correction_type multi-scan
_exptl_absorpt_process_details
;
SADABS-2016/2 (Bruker,2016/2) was used for absorption correction.
wR2(int) was 0.0905 before and 0.0458 after correction.
The Ratio of minimum to maximum transmission is 0.8203.
The \l/2 correction factor is Not present.
;
_exptl_crystal_colour 'metallic yellowish yellow'
_exptl_crystal_colour_lustre metallic
_exptl_crystal_colour_modifier yellowish
_exptl_crystal_colour_primary yellow
_exptl_crystal_density_diffrn 1.640
_exptl_crystal_description block
_exptl_crystal_F_000 1136
_exptl_crystal_recrystallization_method CH3CN
_exptl_crystal_size_max 0.2
_exptl_crystal_size_mid 0.03
_exptl_crystal_size_min 0.02
_refine_diff_density_max 0.611
_refine_diff_density_min -0.628
_refine_diff_density_rms 0.053
_refine_ls_extinction_coef 0.00268(19)
_refine_ls_extinction_expression Fc^*^=kFc[1+0.001xFc^2^\l^3^/sin(2\q)]^-1/4^
_refine_ls_extinction_method 'SHELXL-2019/1 (Sheldrick 2019)'
_refine_ls_goodness_of_fit_ref 1.020
_refine_ls_hydrogen_treatment constr
_refine_ls_matrix_type full
_refine_ls_number_parameters 546
_refine_ls_number_reflns 10254
_refine_ls_number_restraints 0
_refine_ls_restrained_S_all 1.020
_refine_ls_R_factor_all 0.0453
_refine_ls_R_factor_gt 0.0291
_refine_ls_shift/su_max 0.001
_refine_ls_shift/su_mean 0.000
_refine_ls_structure_factor_coef Fsqd
_refine_ls_weighting_details 'w=1/[\s^2^(Fo^2^)+(0.0269P)^2^+0.8764P] where P=(Fo^2^+2Fc^2^)/3'
_refine_ls_weighting_scheme calc
_refine_ls_wR_factor_gt 0.0623
_refine_ls_wR_factor_ref 0.0677
_reflns_Friedel_coverage 0.000
_reflns_number_gt 7915
_reflns_number_total 10254
_reflns_threshold_expression 'I > 2\s(I)'
_cod_data_source_file d4nj01758g2.cif
_cod_data_source_block 1
_cod_depositor_comments 'Adding full bibliography for 7063237--7063239.cif.'
_cod_database_code 7063237
_shelx_shelxl_version_number 2019/1
_shelx_space_group_comment
;
The symmetry employed for this shelxl refinement is uniquely defined
by the following loop, which should always be used as a source of
symmetry information in preference to the above space-group names.
They are only intended as comments.
;
_shelx_estimated_absorpt_t_max 0.954
_shelx_estimated_absorpt_t_min 0.648
_olex2_refinement_description
;
1. Fixed Uiso
 At 1.2 times of:
  All C(H) groups, All C(H,H) groups
 At 1.5 times of:
  All C(H,H,H) groups
2.a Ternary CH refined with riding coordinates:
 C9(H9), C48(H48)
2.b Secondary CH2 refined with riding coordinates:
 C12(H12A,H12B), C33(H33A,H33B)
2.c Aromatic/amide H refined with riding coordinates:
 C5(H5), C25(H25), C29(H29), C36(H36), C46(H46), C15(H15), C41(H41), C20(H20),
 C30(H30), C8(H8), C6(H6), C7(H7), C43(H43), C24(H24), C37(H37), C32(H32),
 C31(H31), C16(H16), C39(H39), C44(H44), C22(H22), C45(H45), C18(H18), C23(H23),
  C38(H38), C17(H17)
2.d Idealised Me refined as rotating group:
 C49(H49A,H49B,H49C), C10(H10A,H10B,H10C), C11(H11A,H11B,H11C), C50(H50A,H50B,
 H50C)
;
_olex2_submission_special_instructions 'No special instructions were received'

loop_
_space_group_symop_operation_xyz
'x, y, z'
'-x, -y, -z'

loop_
_atom_site_label
_atom_site_type_symbol
_atom_site_fract_x
_atom_site_fract_y
_atom_site_fract_z
_atom_site_U_iso_or_equiv
_atom_site_adp_type
_atom_site_occupancy
_atom_site_site_symmetry_order
_atom_site_calc_flag
_atom_site_refinement_flags_posn
_atom_site_refinement_flags_adp
_atom_site_refinement_flags_occupancy
_atom_site_disorder_assembly
_atom_site_disorder_group
I2 I 0.43312(2) 0.40360(2) 0.17458(2) 0.05947(7) Uani 1 1 d . . . . .
I1 I 0.41425(2) 0.11106(2) 0.30476(2) 0.06838(8) Uani 1 1 d . . . . .
Cu1 Cu 0.54278(4) 0.25608(3) 0.22448(2) 0.05483(10) Uani 1 1 d . . . . .
Cu2 Cu 0.34207(4) 0.29973(3) 0.27285(2) 0.05815(10) Uani 1 1 d . . . . .
S2 S 0.19813(7) 0.35279(6) 0.33099(3) 0.04978(16) Uani 1 1 d . . . . .
S1 S 0.74408(7) 0.25051(7) 0.20077(3) 0.05451(18) Uani 1 1 d . . . . .
N2 N 0.72774(19) 0.34803(17) 0.08717(9) 0.0371(4) Uani 1 1 d . . . . .
N3 N 0.23240(19) 0.20809(17) 0.42488(8) 0.0360(4) Uani 1 1 d . . . . .
N1 N 0.9004(2) 0.47255(19) 0.15443(9) 0.0428(5) Uani 1 1 d . . . . .
N4 N 0.0501(2) 0.1084(2) 0.35692(9) 0.0456(5) Uani 1 1 d . . . . .
C4 C 0.7965(2) 0.4569(2) 0.05745(11) 0.0360(5) Uani 1 1 d . . . . .
C35 C 0.3066(2) 0.4269(2) 0.53972(11) 0.0396(5) Uani 1 1 d . . . . .
C3 C 0.9066(2) 0.5354(2) 0.10010(11) 0.0402(5) Uani 1 1 d . . . . .
C34 C 0.3751(2) 0.3450(2) 0.52124(10) 0.0374(5) Uani 1 1 d . . . . .
C13 C 0.6013(2) 0.1844(2) -0.00293(11) 0.0365(5) Uani 1 1 d . . . . .
C28 C 0.1746(2) 0.0821(2) 0.44045(10) 0.0377(5) Uani 1 1 d . . . . .
C12 C 0.5977(2) 0.2426(2) 0.06225(11) 0.0418(6) Uani 1 1 d . . . . .
H12A H 0.523254 0.274934 0.061133 0.050 Uiso 1 1 calc R U . . .
H12B H 0.577221 0.175756 0.090789 0.050 Uiso 1 1 calc R U . . .
C2 C 0.1590(2) 0.2208(2) 0.37238(10) 0.0396(5) Uani 1 1 d . . . . .
C33 C 0.3682(2) 0.3040(2) 0.45155(10) 0.0402(5) Uani 1 1 d . . . . .
H33A H 0.389316 0.379359 0.428443 0.048 Uiso 1 1 calc R U . . .
H33B H 0.438622 0.268274 0.445573 0.048 Uiso 1 1 calc R U . . .
C26 C 0.5226(2) 0.2034(2) -0.05485(11) 0.0393(5) Uani 1 1 d . . . . .
C1 C 0.7910(2) 0.3596(2) 0.14630(11) 0.0397(5) Uani 1 1 d . . . . .
C27 C 0.0598(2) 0.0185(2) 0.39723(11) 0.0426(6) Uani 1 1 d . . . . .
C5 C 0.7714(3) 0.4933(2) -0.00140(11) 0.0453(6) Uani 1 1 d . . . . .
H5 H 0.697499 0.441097 -0.029764 0.054 Uiso 1 1 calc R U . . .
C47 C 0.4525(2) 0.3057(2) 0.56655(11) 0.0416(5) Uani 1 1 d . . . . .
C14 C 0.6781(2) 0.1051(2) -0.00982(12) 0.0436(6) Uani 1 1 d . . . . .
C42 C 0.4537(3) 0.3439(2) 0.63212(12) 0.0471(6) Uani 1 1 d . . . . .
C21 C 0.5271(3) 0.1459(2) -0.11597(12) 0.0474(6) Uani 1 1 d . . . . .
C25 C 0.4367(3) 0.2774(2) -0.05128(13) 0.0488(6) Uani 1 1 d . . . . .
H25 H 0.431351 0.316433 -0.012489 0.059 Uiso 1 1 calc R U . . .
C29 C 0.2132(3) 0.0189(2) 0.48751(12) 0.0470(6) Uani 1 1 d . . . . .
H29 H 0.288640 0.061466 0.517103 0.056 Uiso 1 1 calc R U . . .
C40 C 0.3092(3) 0.4635(2) 0.60523(12) 0.0465(6) Uani 1 1 d . . . . .
C36 C 0.2358(3) 0.4785(2) 0.49609(13) 0.0481(6) Uani 1 1 d . . . . .
H36 H 0.233867 0.457768 0.453197 0.058 Uiso 1 1 calc R U . . .
C46 C 0.5320(3) 0.2293(3) 0.55218(13) 0.0537(7) Uani 1 1 d . . . . .
H46 H 0.536037 0.204036 0.510392 0.064 Uiso 1 1 calc R U . . .
C15 C 0.7511(3) 0.0751(2) 0.04236(15) 0.0537(7) Uani 1 1 d . . . . .
H15 H 0.750692 0.110873 0.082664 0.064 Uiso 1 1 calc R U . . .
C19 C 0.6817(3) 0.0491(2) -0.07120(14) 0.0516(7) Uani 1 1 d . . . . .
C41 C 0.3805(3) 0.4193(3) 0.64921(12) 0.0518(7) Uani 1 1 d . . . . .
H41 H 0.379255 0.440991 0.691739 0.062 Uiso 1 1 calc R U . . .
C20 C 0.6081(3) 0.0714(3) -0.12226(14) 0.0573(7) Uani 1 1 d . . . . .
H20 H 0.612592 0.035962 -0.162081 0.069 Uiso 1 1 calc R U . . .
C30 C 0.1348(3) -0.1101(3) 0.48863(14) 0.0568(7) Uani 1 1 d . . . . .
H30 H 0.158123 -0.155377 0.519588 0.068 Uiso 1 1 calc R U . . .
C8 C 0.9957(3) 0.6533(2) 0.08460(14) 0.0547(7) Uani 1 1 d . . . . .
H8 H 1.069455 0.706350 0.112799 0.066 Uiso 1 1 calc R U . . .
C6 C 0.8609(3) 0.6107(3) -0.01606(13) 0.0544(7) Uani 1 1 d . . . . .
H6 H 0.847179 0.638208 -0.055221 0.065 Uiso 1 1 calc R U . . .
C7 C 0.9707(3) 0.6882(3) 0.02618(15) 0.0591(8) Uani 1 1 d . . . . .
H7 H 1.029253 0.766490 0.014540 0.071 Uiso 1 1 calc R U . . .
C43 C 0.5298(3) 0.3035(3) 0.67831(13) 0.0600(8) Uani 1 1 d . . . . .
H43 H 0.530330 0.328561 0.720582 0.072 Uiso 1 1 calc R U . . .
C24 C 0.3630(3) 0.2920(3) -0.10315(15) 0.0615(8) Uani 1 1 d . . . . .
H24 H 0.308096 0.340696 -0.099315 0.074 Uiso 1 1 calc R U . . .
C37 C 0.1714(3) 0.5569(3) 0.51558(15) 0.0610(7) Uani 1 1 d . . . . .
H37 H 0.126881 0.589678 0.485910 0.073 Uiso 1 1 calc R U . . .
C9 C 0.9940(3) 0.5202(3) 0.21341(13) 0.0580(7) Uani 1 1 d . . . . .
H9 H 0.964597 0.453327 0.242419 0.070 Uiso 1 1 calc R U . . .
C32 C -0.0183(3) -0.1108(3) 0.39894(14) 0.0566(7) Uani 1 1 d . . . . .
H32 H -0.095316 -0.153365 0.370150 0.068 Uiso 1 1 calc R U . . .
C48 C -0.0546(3) 0.0871(3) 0.30234(13) 0.0621(8) Uani 1 1 d . . . . .
H48 H -0.038265 0.170999 0.286552 0.074 Uiso 1 1 calc R U . . .
C31 C 0.0224(3) -0.1734(3) 0.44476(15) 0.0603(8) Uani 1 1 d . . . . .
H31 H -0.026855 -0.260660 0.446396 0.072 Uiso 1 1 calc R U . . .
C16 C 0.8203(3) -0.0042(3) 0.03402(19) 0.0703(9) Uani 1 1 d . . . . .
H16 H 0.866349 -0.022951 0.068639 0.084 Uiso 1 1 calc R U . . .
C39 C 0.2373(3) 0.5453(3) 0.62316(15) 0.0638(8) Uani 1 1 d . . . . .
H39 H 0.236707 0.568075 0.665623 0.077 Uiso 1 1 calc R U . . .
C44 C 0.6007(3) 0.2303(3) 0.66251(15) 0.0683(9) Uani 1 1 d . . . . .
H44 H 0.648966 0.204280 0.693586 0.082 Uiso 1 1 calc R U . . .
C22 C 0.4470(3) 0.1638(3) -0.16867(13) 0.0659(9) Uani 1 1 d . . . . .
H22 H 0.449136 0.125682 -0.208194 0.079 Uiso 1 1 calc R U . . .
C45 C 0.6020(3) 0.1929(3) 0.59880(16) 0.0651(8) Uani 1 1 d . . . . .
H45 H 0.651682 0.142055 0.588197 0.078 Uiso 1 1 calc R U . . .
C18 C 0.7583(3) -0.0340(3) -0.07713(19) 0.0712(9) Uani 1 1 d . . . . .
H18 H 0.762605 -0.070830 -0.116664 0.085 Uiso 1 1 calc R U . . .
C23 C 0.3684(3) 0.2345(3) -0.16262(16) 0.0718(9) Uani 1 1 d . . . . .
H23 H 0.317448 0.245423 -0.197788 0.086 Uiso 1 1 calc R U . . .
C38 C 0.1708(4) 0.5895(3) 0.57982(16) 0.0707(9) Uani 1 1 d . . . . .
H38 H 0.124219 0.641916 0.592454 0.085 Uiso 1 1 calc R U . . .
C49 C -0.2001(3) 0.0393(4) 0.32255(17) 0.0802(10) Uani 1 1 d . . . . .
H49A H -0.223020 -0.046125 0.335042 0.120 Uiso 1 1 calc R U . . .
H49B H -0.264616 0.038440 0.288007 0.120 Uiso 1 1 calc R U . . .
H49C H -0.204538 0.095320 0.357338 0.120 Uiso 1 1 calc R U . . .
C17 C 0.8236(3) -0.0588(3) -0.0262(2) 0.0802(11) Uani 1 1 d . . . . .
H17 H 0.872030 -0.113229 -0.030872 0.096 Uiso 1 1 calc R U . . .
C10 C 1.1409(3) 0.5387(4) 0.20127(17) 0.0853(11) Uani 1 1 d . . . . .
H10A H 1.142795 0.459895 0.182150 0.128 Uiso 1 1 calc R U . . .
H10B H 1.199148 0.562964 0.240390 0.128 Uiso 1 1 calc R U . . .
H10C H 1.173749 0.605114 0.173576 0.128 Uiso 1 1 calc R U . . .
C11 C 0.9789(4) 0.6394(4) 0.24397(17) 0.0938(12) Uani 1 1 d . . . . .
H11A H 1.014949 0.709315 0.218530 0.141 Uiso 1 1 calc R U . . .
H11B H 1.029338 0.661568 0.285055 0.141 Uiso 1 1 calc R U . . .
H11C H 0.882975 0.622518 0.247650 0.141 Uiso 1 1 calc R U . . .
C50 C -0.0327(4) 0.0020(4) 0.24956(16) 0.1006(13) Uani 1 1 d . . . . .
H50A H 0.060840 0.038563 0.239302 0.151 Uiso 1 1 calc R U . . .
H50B H -0.095068 -0.004247 0.213140 0.151 Uiso 1 1 calc R U . . .
H50C H -0.050181 -0.082120 0.262884 0.151 Uiso 1 1 calc R U . . .

loop_
_atom_site_aniso_label
_atom_site_aniso_U_11
_atom_site_aniso_U_22
_atom_site_aniso_U_33
_atom_site_aniso_U_23
_atom_site_aniso_U_13
_atom_site_aniso_U_12
I2 0.08872(16) 0.05854(12) 0.04088(10) 0.01395(8) 0.01858(9) 0.03510(11)
I1 0.10350(18) 0.05759(13) 0.06144(13) 0.02490(9) 0.04174(11) 0.04111(12)
Cu1 0.0602(2) 0.0583(2) 0.04469(18) 0.00857(15) 0.01450(15) 0.01831(17)
Cu2 0.0716(2) 0.0571(2) 0.04709(19) 0.01004(15) 0.01914(17) 0.02215(18)
S2 0.0598(4) 0.0485(4) 0.0434(3) 0.0121(3) 0.0085(3) 0.0211(3)
S1 0.0505(4) 0.0639(4) 0.0489(4) 0.0241(3) 0.0050(3) 0.0181(3)
N2 0.0346(10) 0.0335(10) 0.0370(10) 0.0060(8) 0.0031(8) 0.0053(8)
N3 0.0389(11) 0.0325(10) 0.0320(10) 0.0009(8) 0.0061(8) 0.0075(8)
N1 0.0364(11) 0.0419(12) 0.0456(11) 0.0050(9) -0.0056(9) 0.0111(9)
N4 0.0442(12) 0.0433(12) 0.0416(11) -0.0013(9) -0.0027(9) 0.0093(10)
C4 0.0350(12) 0.0297(12) 0.0418(12) 0.0051(9) 0.0072(10) 0.0093(10)
C35 0.0337(12) 0.0328(12) 0.0421(13) -0.0010(10) 0.0037(10) 0.0012(10)
C3 0.0332(12) 0.0366(13) 0.0498(14) 0.0058(11) 0.0015(11) 0.0120(10)
C34 0.0332(12) 0.0327(12) 0.0380(12) 0.0009(9) 0.0047(10) 0.0029(10)
C13 0.0289(12) 0.0292(12) 0.0424(13) 0.0026(9) 0.0051(10) 0.0000(9)
C28 0.0398(13) 0.0343(12) 0.0373(12) 0.0010(10) 0.0106(10) 0.0107(10)
C12 0.0334(12) 0.0404(13) 0.0435(13) 0.0086(10) 0.0051(10) 0.0032(10)
C2 0.0429(14) 0.0399(13) 0.0352(12) 0.0012(10) 0.0078(10) 0.0140(11)
C33 0.0380(13) 0.0398(13) 0.0374(12) 0.0036(10) 0.0054(10) 0.0079(11)
C26 0.0342(12) 0.0309(12) 0.0439(13) 0.0021(10) 0.0047(10) 0.0018(10)
C1 0.0349(13) 0.0427(14) 0.0409(13) 0.0058(10) 0.0036(10) 0.0133(11)
C27 0.0395(13) 0.0387(13) 0.0450(13) 0.0003(11) 0.0087(11) 0.0090(11)
C5 0.0480(15) 0.0394(14) 0.0406(13) 0.0061(10) 0.0025(11) 0.0071(11)
C47 0.0358(13) 0.0372(13) 0.0449(13) 0.0023(10) 0.0025(10) 0.0059(10)
C14 0.0333(13) 0.0275(12) 0.0600(15) 0.0058(11) 0.0083(11) -0.0015(10)
C42 0.0439(14) 0.0436(14) 0.0410(13) -0.0003(11) -0.0035(11) 0.0033(12)
C21 0.0449(15) 0.0365(14) 0.0458(14) -0.0026(11) 0.0027(11) -0.0009(11)
C25 0.0431(15) 0.0448(15) 0.0555(16) 0.0071(12) 0.0070(12) 0.0123(12)
C29 0.0554(16) 0.0415(14) 0.0423(14) 0.0062(11) 0.0092(12) 0.0147(12)
C40 0.0416(14) 0.0425(14) 0.0461(14) -0.0055(11) 0.0028(11) 0.0065(11)
C36 0.0483(15) 0.0392(14) 0.0532(15) 0.0036(11) 0.0047(12) 0.0121(12)
C46 0.0522(16) 0.0541(16) 0.0547(16) 0.0053(13) 0.0063(13) 0.0192(14)
C15 0.0403(14) 0.0397(14) 0.0767(19) 0.0203(13) 0.0084(13) 0.0069(12)
C19 0.0397(14) 0.0321(13) 0.0740(19) -0.0058(12) 0.0109(13) 0.0036(11)
C41 0.0552(16) 0.0506(16) 0.0368(13) -0.0086(11) 0.0022(12) 0.0072(13)
C20 0.0552(17) 0.0436(15) 0.0578(17) -0.0142(13) 0.0123(14) 0.0021(13)
C30 0.0688(19) 0.0433(15) 0.0600(17) 0.0158(13) 0.0198(15) 0.0188(14)
C8 0.0383(14) 0.0394(15) 0.0752(19) 0.0087(13) -0.0076(13) 0.0032(12)
C6 0.0589(17) 0.0458(15) 0.0549(16) 0.0202(13) 0.0099(14) 0.0121(13)
C7 0.0469(16) 0.0388(15) 0.083(2) 0.0223(14) 0.0080(15) 0.0028(12)
C43 0.0649(19) 0.0564(18) 0.0475(16) 0.0052(13) -0.0093(14) 0.0122(15)
C24 0.0497(17) 0.0569(18) 0.076(2) 0.0198(16) 0.0004(15) 0.0168(14)
C37 0.0624(19) 0.0490(17) 0.074(2) 0.0036(14) 0.0015(15) 0.0251(15)
C9 0.0557(17) 0.0602(18) 0.0503(16) 0.0008(13) -0.0141(13) 0.0168(14)
C32 0.0465(16) 0.0421(15) 0.0704(19) -0.0024(13) 0.0060(14) 0.0050(12)
C48 0.0600(19) 0.0644(19) 0.0512(16) 0.0009(14) -0.0103(14) 0.0143(15)
C31 0.0543(17) 0.0352(14) 0.085(2) 0.0081(14) 0.0221(16) 0.0054(13)
C16 0.0478(17) 0.0470(17) 0.115(3) 0.0280(18) 0.0103(18) 0.0131(14)
C39 0.069(2) 0.0584(18) 0.0598(18) -0.0174(14) 0.0123(15) 0.0215(16)
C44 0.069(2) 0.065(2) 0.063(2) 0.0113(16) -0.0162(16) 0.0204(17)
C22 0.073(2) 0.0595(19) 0.0432(16) -0.0012(13) -0.0073(14) 0.0019(17)
C45 0.0588(19) 0.0626(19) 0.080(2) 0.0108(16) 0.0030(16) 0.0304(16)
C18 0.0520(18) 0.0401(16) 0.111(3) -0.0148(17) 0.0194(18) 0.0066(14)
C23 0.069(2) 0.067(2) 0.065(2) 0.0179(17) -0.0162(17) 0.0098(17)
C38 0.078(2) 0.060(2) 0.083(2) -0.0073(17) 0.0106(18) 0.0383(18)
C49 0.0527(19) 0.095(3) 0.083(2) 0.004(2) -0.0152(17) 0.0200(18)
C17 0.0498(19) 0.0425(18) 0.151(4) 0.014(2) 0.015(2) 0.0183(15)
C10 0.0509(19) 0.107(3) 0.090(3) 0.007(2) -0.0244(18) 0.0263(19)
C11 0.113(3) 0.084(3) 0.077(2) -0.022(2) -0.007(2) 0.036(2)
C50 0.095(3) 0.126(3) 0.061(2) -0.030(2) -0.012(2) 0.027(3)

loop_
_atom_type_symbol
_atom_type_description
_atom_type_scat_dispersion_real
_atom_type_scat_dispersion_imag
_atom_type_scat_source
C C 0.0033 0.0016 'International Tables Vol C Tables 4.2.6.8 and 6.1.1.4'
H H 0.0000 0.0000 'International Tables Vol C Tables 4.2.6.8 and 6.1.1.4'
Cu Cu 0.3201 1.2651 'International Tables Vol C Tables 4.2.6.8 and 6.1.1.4'
I I -0.4742 1.8119 'International Tables Vol C Tables 4.2.6.8 and 6.1.1.4'
N N 0.0061 0.0033 'International Tables Vol C Tables 4.2.6.8 and 6.1.1.4'
S S 0.1246 0.1234 'International Tables Vol C Tables 4.2.6.8 and 6.1.1.4'

loop_
_geom_angle_atom_site_label_1
_geom_angle_atom_site_label_2
_geom_angle_atom_site_label_3
_geom_angle
_geom_angle_site_symmetry_1
_geom_angle_site_symmetry_3
_geom_angle_publ_flag
Cu2 I2 Cu1 60.847(12) . . ?
Cu1 I1 Cu2 60.357(12) . . ?
I2 Cu1 Cu2 59.026(12) . . ?
I1 Cu1 I2 118.275(15) . . ?
I1 Cu1 Cu2 60.939(12) . . ?
S1 Cu1 I2 122.84(2) . . ?
S1 Cu1 I1 118.88(2) . . ?
S1 Cu1 Cu2 167.02(3) . . ?
I2 Cu2 I1 117.180(14) . . ?
I2 Cu2 Cu1 60.128(12) . . ?
Cu1 Cu2 I1 58.705(12) . . ?
S2 Cu2 I2 124.83(2) . . ?
S2 Cu2 I1 117.94(2) . . ?
S2 Cu2 Cu1 168.97(3) . . ?
C2 S2 Cu2 94.87(8) . . ?
C1 S1 Cu1 102.93(9) . . ?
C4 N2 C12 126.07(18) . . ?
C1 N2 C4 109.32(18) . . ?
C1 N2 C12 124.27(18) . . ?
C28 N3 C33 125.67(19) . . ?
C2 N3 C28 108.77(18) . . ?
C2 N3 C33 124.24(19) . . ?
C3 N1 C9 126.7(2) . . ?
C1 N1 C3 109.31(19) . . ?
C1 N1 C9 123.9(2) . . ?
C2 N4 C27 109.2(2) . . ?
C2 N4 C48 123.4(2) . . ?
C27 N4 C48 127.3(2) . . ?
N2 C4 C3 106.49(19) . . ?
C5 C4 N2 132.0(2) . . ?
C5 C4 C3 121.6(2) . . ?
C34 C35 C40 119.5(2) . . ?
C34 C35 C36 123.2(2) . . ?
C36 C35 C40 117.2(2) . . ?
N1 C3 C4 106.96(19) . . ?
C8 C3 N1 132.3(2) . . ?
C8 C3 C4 120.8(2) . . ?
C35 C34 C33 119.0(2) . . ?
C47 C34 C35 120.3(2) . . ?
C47 C34 C33 120.7(2) . . ?
C26 C13 C12 120.3(2) . . ?
C26 C13 C14 120.9(2) . . ?
C14 C13 C12 118.7(2) . . ?
C27 C28 N3 107.2(2) . . ?
C29 C28 N3 131.7(2) . . ?
C29 C28 C27 121.1(2) . . ?
N2 C12 C13 113.78(18) . . ?
N2 C12 H12A 108.8 . . ?
N2 C12 H12B 108.8 . . ?
C13 C12 H12A 108.8 . . ?
C13 C12 H12B 108.8 . . ?
H12A C12 H12B 107.7 . . ?
N3 C2 S2 126.49(18) . . ?
N4 C2 S2 125.33(18) . . ?
N4 C2 N3 108.1(2) . . ?
N3 C33 C34 113.82(18) . . ?
N3 C33 H33A 108.8 . . ?
N3 C33 H33B 108.8 . . ?
C34 C33 H33A 108.8 . . ?
C34 C33 H33B 108.8 . . ?
H33A C33 H33B 107.7 . . ?
C13 C26 C21 119.0(2) . . ?
C13 C26 C25 124.3(2) . . ?
C25 C26 C21 116.6(2) . . ?
N2 C1 S1 126.59(18) . . ?
N1 C1 S1 125.49(18) . . ?
N1 C1 N2 107.91(19) . . ?
C28 C27 N4 106.5(2) . . ?
C32 C27 N4 132.2(2) . . ?
C32 C27 C28 121.3(2) . . ?
C4 C5 H5 121.5 . . ?
C6 C5 C4 117.0(2) . . ?
C6 C5 H5 121.5 . . ?
C34 C47 C42 119.1(2) . . ?
C34 C47 C46 124.5(2) . . ?
C46 C47 C42 116.5(2) . . ?
C13 C14 C15 122.9(2) . . ?
C13 C14 C19 119.1(2) . . ?
C19 C14 C15 118.0(2) . . ?
C41 C42 C47 119.4(2) . . ?
C41 C42 C43 120.9(2) . . ?
C43 C42 C47 119.6(3) . . ?
C20 C21 C26 119.2(2) . . ?
C20 C21 C22 121.4(3) . . ?
C22 C21 C26 119.4(3) . . ?
C26 C25 H25 119.2 . . ?
C24 C25 C26 121.6(3) . . ?
C24 C25 H25 119.2 . . ?
C28 C29 H29 121.4 . . ?
C30 C29 C28 117.1(3) . . ?
C30 C29 H29 121.4 . . ?
C35 C40 C39 118.7(3) . . ?
C41 C40 C35 119.3(2) . . ?
C41 C40 C39 122.0(2) . . ?
C35 C36 H36 119.2 . . ?
C37 C36 C35 121.6(3) . . ?
C37 C36 H36 119.2 . . ?
C47 C46 H46 119.5 . . ?
C45 C46 C47 121.0(3) . . ?
C45 C46 H46 119.5 . . ?
C14 C15 H15 119.5 . . ?
C16 C15 C14 121.1(3) . . ?
C16 C15 H15 119.5 . . ?
C14 C19 C18 118.3(3) . . ?
C20 C19 C14 119.7(2) . . ?
C20 C19 C18 121.9(3) . . ?
C42 C41 C40 122.2(2) . . ?
C42 C41 H41 118.9 . . ?
C40 C41 H41 118.9 . . ?
C21 C20 H20 119.0 . . ?
C19 C20 C21 121.9(2) . . ?
C19 C20 H20 119.0 . . ?
C29 C30 H30 119.3 . . ?
C31 C30 C29 121.5(3) . . ?
C31 C30 H30 119.3 . . ?
C3 C8 H8 121.3 . . ?
C7 C8 C3 117.3(2) . . ?
C7 C8 H8 121.3 . . ?
C5 C6 H6 119.3 . . ?
C5 C6 C7 121.4(2) . . ?
C7 C6 H6 119.3 . . ?
C8 C7 C6 122.0(2) . . ?
C8 C7 H7 119.0 . . ?
C6 C7 H7 119.0 . . ?
C42 C43 H43 119.2 . . ?
C44 C43 C42 121.6(3) . . ?
C44 C43 H43 119.2 . . ?
C25 C24 H24 119.6 . . ?
C25 C24 C23 120.9(3) . . ?
C23 C24 H24 119.6 . . ?
C36 C37 H37 119.5 . . ?
C36 C37 C38 121.0(3) . . ?
C38 C37 H37 119.5 . . ?
N1 C9 H9 107.3 . . ?
N1 C9 C10 110.3(2) . . ?
N1 C9 C11 110.4(2) . . ?
C10 C9 H9 107.3 . . ?
C10 C9 C11 114.0(3) . . ?
C11 C9 H9 107.3 . . ?
C27 C32 H32 121.3 . . ?
C31 C32 C27 117.3(3) . . ?
C31 C32 H32 121.3 . . ?
N4 C48 H48 106.9 . . ?
N4 C48 C49 111.0(2) . . ?
N4 C48 C50 110.2(3) . . ?
C49 C48 H48 106.9 . . ?
C50 C48 H48 106.9 . . ?
C50 C48 C49 114.4(3) . . ?
C30 C31 H31 119.2 . . ?
C32 C31 C30 121.7(3) . . ?
C32 C31 H31 119.2 . . ?
C15 C16 H16 119.6 . . ?
C15 C16 C17 120.8(3) . . ?
C17 C16 H16 119.6 . . ?
C40 C39 H39 119.4 . . ?
C38 C39 C40 121.3(3) . . ?
C38 C39 H39 119.4 . . ?
C43 C44 H44 120.1 . . ?
C43 C44 C45 119.8(3) . . ?
C45 C44 H44 120.1 . . ?
C21 C22 H22 119.3 . . ?
C23 C22 C21 121.5(3) . . ?
C23 C22 H22 119.3 . . ?
C46 C45 C44 121.5(3) . . ?
C46 C45 H45 119.2 . . ?
C44 C45 H45 119.2 . . ?
C19 C18 H18 119.7 . . ?
C17 C18 C19 120.6(3) . . ?
C17 C18 H18 119.7 . . ?
C24 C23 H23 120.0 . . ?
C22 C23 C24 120.1(3) . . ?
C22 C23 H23 120.0 . . ?
C37 C38 H38 119.9 . . ?
C39 C38 C37 120.2(3) . . ?
C39 C38 H38 119.9 . . ?
C48 C49 H49A 109.5 . . ?
C48 C49 H49B 109.5 . . ?
C48 C49 H49C 109.5 . . ?
H49A C49 H49B 109.5 . . ?
H49A C49 H49C 109.5 . . ?
H49B C49 H49C 109.5 . . ?
C16 C17 H17 119.4 . . ?
C18 C17 C16 121.2(3) . . ?
C18 C17 H17 119.4 . . ?
C9 C10 H10A 109.5 . . ?
C9 C10 H10B 109.5 . . ?
C9 C10 H10C 109.5 . . ?
H10A C10 H10B 109.5 . . ?
H10A C10 H10C 109.5 . . ?
H10B C10 H10C 109.5 . . ?
C9 C11 H11A 109.5 . . ?
C9 C11 H11B 109.5 . . ?
C9 C11 H11C 109.5 . . ?
H11A C11 H11B 109.5 . . ?
H11A C11 H11C 109.5 . . ?
H11B C11 H11C 109.5 . . ?
C48 C50 H50A 109.5 . . ?
C48 C50 H50B 109.5 . . ?
C48 C50 H50C 109.5 . . ?
H50A C50 H50B 109.5 . . ?
H50A C50 H50C 109.5 . . ?
H50B C50 H50C 109.5 . . ?

loop_
_geom_bond_atom_site_label_1
_geom_bond_atom_site_label_2
_geom_bond_distance
_geom_bond_site_symmetry_2
_geom_bond_publ_flag
I2 Cu1 2.5728(4) . ?
I2 Cu2 2.5439(4) . ?
I1 Cu1 2.5475(4) . ?
I1 Cu2 2.6060(4) . ?
Cu1 Cu2 2.5911(5) . ?
Cu1 S1 2.2205(8) . ?
Cu2 S2 2.2367(8) . ?
S2 C2 1.709(2) . ?
S1 C1 1.709(2) . ?
N2 C4 1.391(3) . ?
N2 C12 1.474(3) . ?
N2 C1 1.360(3) . ?
N3 C28 1.393(3) . ?
N3 C2 1.358(3) . ?
N3 C33 1.479(3) . ?
N1 C3 1.390(3) . ?
N1 C1 1.353(3) . ?
N1 C9 1.480(3) . ?
N4 C2 1.357(3) . ?
N4 C27 1.394(3) . ?
N4 C48 1.485(3) . ?
C4 C3 1.393(3) . ?
C4 C5 1.384(3) . ?
C35 C34 1.411(3) . ?
C35 C40 1.432(3) . ?
C35 C36 1.425(4) . ?
C3 C8 1.388(3) . ?
C34 C33 1.522(3) . ?
C34 C47 1.409(3) . ?
C13 C12 1.513(3) . ?
C13 C26 1.406(3) . ?
C13 C14 1.408(3) . ?
C28 C27 1.390(3) . ?
C28 C29 1.384(3) . ?
C12 H12A 0.9700 . ?
C12 H12B 0.9700 . ?
C33 H33A 0.9700 . ?
C33 H33B 0.9700 . ?
C26 C21 1.434(3) . ?
C26 C25 1.431(4) . ?
C27 C32 1.386(4) . ?
C5 H5 0.9300 . ?
C5 C6 1.379(3) . ?
C47 C42 1.440(3) . ?
C47 C46 1.431(4) . ?
C14 C15 1.432(4) . ?
C14 C19 1.430(4) . ?
C42 C41 1.382(4) . ?
C42 C43 1.421(4) . ?
C21 C20 1.398(4) . ?
C21 C22 1.423(4) . ?
C25 H25 0.9300 . ?
C25 C24 1.357(4) . ?
C29 H29 0.9300 . ?
C29 C30 1.383(4) . ?
C40 C41 1.383(4) . ?
C40 C39 1.434(4) . ?
C36 H36 0.9300 . ?
C36 C37 1.353(4) . ?
C46 H46 0.9300 . ?
C46 C45 1.363(4) . ?
C15 H15 0.9300 . ?
C15 C16 1.348(4) . ?
C19 C20 1.377(4) . ?
C19 C18 1.441(4) . ?
C41 H41 0.9300 . ?
C20 H20 0.9300 . ?
C30 H30 0.9300 . ?
C30 C31 1.382(4) . ?
C8 H8 0.9300 . ?
C8 C7 1.368(4) . ?
C6 H6 0.9300 . ?
C6 C7 1.383(4) . ?
C7 H7 0.9300 . ?
C43 H43 0.9300 . ?
C43 C44 1.335(4) . ?
C24 H24 0.9300 . ?
C24 C23 1.406(5) . ?
C37 H37 0.9300 . ?
C37 C38 1.402(4) . ?
C9 H9 0.9800 . ?
C9 C10 1.515(4) . ?
C9 C11 1.518(4) . ?
C32 H32 0.9300 . ?
C32 C31 1.370(4) . ?
C48 H48 0.9800 . ?
C48 C49 1.521(4) . ?
C48 C50 1.519(4) . ?
C31 H31 0.9300 . ?
C16 H16 0.9300 . ?
C16 C17 1.400(5) . ?
C39 H39 0.9300 . ?
C39 C38 1.343(4) . ?
C44 H44 0.9300 . ?
C44 C45 1.404(4) . ?
C22 H22 0.9300 . ?
C22 C23 1.341(5) . ?
C45 H45 0.9300 . ?
C18 H18 0.9300 . ?
C18 C17 1.341(5) . ?
C23 H23 0.9300 . ?
C38 H38 0.9300 . ?
C49 H49A 0.9600 . ?
C49 H49B 0.9600 . ?
C49 H49C 0.9600 . ?
C17 H17 0.9300 . ?
C10 H10A 0.9600 . ?
C10 H10B 0.9600 . ?
C10 H10C 0.9600 . ?
C11 H11A 0.9600 . ?
C11 H11B 0.9600 . ?
C11 H11C 0.9600 . ?
C50 H50A 0.9600 . ?
C50 H50B 0.9600 . ?
C50 H50C 0.9600 . ?

loop_
_geom_torsion_atom_site_label_1
_geom_torsion_atom_site_label_2
_geom_torsion_atom_site_label_3
_geom_torsion_atom_site_label_4
_geom_torsion
_geom_torsion_site_symmetry_1
_geom_torsion_site_symmetry_2
_geom_torsion_site_symmetry_3
_geom_torsion_site_symmetry_4
_geom_torsion_publ_flag
Cu1 S1 C1 N2 -67.7(2) . . . . ?
Cu1 S1 C1 N1 113.5(2) . . . . ?
Cu2 S2 C2 N3 84.9(2) . . . . ?
Cu2 S2 C2 N4 -93.0(2) . . . . ?
N2 C4 C3 N1 -0.6(3) . . . . ?
N2 C4 C3 C8 -179.5(2) . . . . ?
N2 C4 C5 C6 179.3(3) . . . . ?
N3 C28 C27 N4 -0.7(3) . . . . ?
N3 C28 C27 C32 178.0(2) . . . . ?
N3 C28 C29 C30 -177.7(2) . . . . ?
N1 C3 C8 C7 -178.7(3) . . . . ?
N4 C27 C32 C31 178.1(3) . . . . ?
C4 N2 C12 C13 53.6(3) . . . . ?
C4 N2 C1 S1 179.91(18) . . . . ?
C4 N2 C1 N1 -1.2(3) . . . . ?
C4 C3 C8 C7 -0.1(4) . . . . ?
C4 C5 C6 C7 0.0(4) . . . . ?
C35 C34 C33 N3 -73.6(3) . . . . ?
C35 C34 C47 C42 3.8(3) . . . . ?
C35 C34 C47 C46 -176.2(2) . . . . ?
C35 C40 C41 C42 2.1(4) . . . . ?
C35 C40 C39 C38 -1.4(4) . . . . ?
C35 C36 C37 C38 -0.6(4) . . . . ?
C3 N1 C1 S1 179.72(18) . . . . ?
C3 N1 C1 N2 0.8(3) . . . . ?
C3 N1 C9 C10 -62.0(4) . . . . ?
C3 N1 C9 C11 64.9(4) . . . . ?
C3 C4 C5 C6 0.4(4) . . . . ?
C3 C8 C7 C6 0.4(4) . . . . ?
C34 C35 C40 C41 0.9(3) . . . . ?
C34 C35 C40 C39 -179.1(2) . . . . ?
C34 C35 C36 C37 -179.9(2) . . . . ?
C34 C47 C42 C41 -0.7(4) . . . . ?
C34 C47 C42 C43 179.1(2) . . . . ?
C34 C47 C46 C45 -178.6(3) . . . . ?
C13 C26 C21 C20 0.7(3) . . . . ?
C13 C26 C21 C22 179.5(2) . . . . ?
C13 C26 C25 C24 -179.9(2) . . . . ?
C13 C14 C15 C16 178.1(2) . . . . ?
C13 C14 C19 C20 -1.2(3) . . . . ?
C13 C14 C19 C18 -178.7(2) . . . . ?
C28 N3 C2 S2 -173.89(18) . . . . ?
C28 N3 C2 N4 4.3(2) . . . . ?
C28 N3 C33 C34 -66.7(3) . . . . ?
C28 C27 C32 C31 -0.2(4) . . . . ?
C28 C29 C30 C31 -0.2(4) . . . . ?
C12 N2 C4 C3 174.6(2) . . . . ?
C12 N2 C4 C5 -4.4(4) . . . . ?
C12 N2 C1 S1 6.2(3) . . . . ?
C12 N2 C1 N1 -174.9(2) . . . . ?
C12 C13 C26 C21 -179.36(19) . . . . ?
C12 C13 C26 C25 0.7(3) . . . . ?
C12 C13 C14 C15 1.2(3) . . . . ?
C12 C13 C14 C19 179.7(2) . . . . ?
C2 N3 C28 C27 -2.2(2) . . . . ?
C2 N3 C28 C29 177.0(2) . . . . ?
C2 N3 C33 C34 127.9(2) . . . . ?
C2 N4 C27 C28 3.4(3) . . . . ?
C2 N4 C27 C32 -175.2(3) . . . . ?
C2 N4 C48 C49 -126.4(3) . . . . ?
C2 N4 C48 C50 105.8(3) . . . . ?
C33 N3 C28 C27 -169.4(2) . . . . ?
C33 N3 C28 C29 9.7(4) . . . . ?
C33 N3 C2 S2 -6.4(3) . . . . ?
C33 N3 C2 N4 171.8(2) . . . . ?
C33 C34 C47 C42 -178.5(2) . . . . ?
C33 C34 C47 C46 1.6(4) . . . . ?
C26 C13 C12 N2 -110.3(2) . . . . ?
C26 C13 C14 C15 -175.1(2) . . . . ?
C26 C13 C14 C19 3.4(3) . . . . ?
C26 C21 C20 C19 1.5(4) . . . . ?
C26 C21 C22 C23 0.7(4) . . . . ?
C26 C25 C24 C23 0.0(4) . . . . ?
C1 N2 C4 C3 1.1(3) . . . . ?
C1 N2 C4 C5 -178.0(3) . . . . ?
C1 N2 C12 C13 -133.8(2) . . . . ?
C1 N1 C3 C4 -0.1(3) . . . . ?
C1 N1 C3 C8 178.7(3) . . . . ?
C1 N1 C9 C10 120.0(3) . . . . ?
C1 N1 C9 C11 -113.2(3) . . . . ?
C27 N4 C2 S2 173.44(18) . . . . ?
C27 N4 C2 N3 -4.8(3) . . . . ?
C27 N4 C48 C49 58.2(4) . . . . ?
C27 N4 C48 C50 -69.6(4) . . . . ?
C27 C28 C29 C30 1.4(4) . . . . ?
C27 C32 C31 C30 1.5(4) . . . . ?
C5 C4 C3 N1 178.6(2) . . . . ?
C5 C4 C3 C8 -0.4(4) . . . . ?
C5 C6 C7 C8 -0.4(5) . . . . ?
C47 C34 C33 N3 108.6(2) . . . . ?
C47 C42 C41 C40 -2.2(4) . . . . ?
C47 C42 C43 C44 -0.1(4) . . . . ?
C47 C46 C45 C44 -1.0(4) . . . . ?
C14 C13 C12 N2 73.4(3) . . . . ?
C14 C13 C26 C21 -3.1(3) . . . . ?
C14 C13 C26 C25 176.9(2) . . . . ?
C14 C15 C16 C17 0.5(4) . . . . ?
C14 C19 C20 C21 -1.3(4) . . . . ?
C14 C19 C18 C17 0.5(4) . . . . ?
C42 C47 C46 C45 1.5(4) . . . . ?
C42 C43 C44 C45 0.7(5) . . . . ?
C21 C26 C25 C24 0.2(3) . . . . ?
C21 C22 C23 C24 -0.5(5) . . . . ?
C25 C26 C21 C20 -179.4(2) . . . . ?
C25 C26 C21 C22 -0.5(3) . . . . ?
C25 C24 C23 C22 0.1(5) . . . . ?
C29 C28 C27 N4 180.0(2) . . . . ?
C29 C28 C27 C32 -1.3(4) . . . . ?
C29 C30 C31 C32 -1.4(4) . . . . ?
C40 C35 C34 C33 178.4(2) . . . . ?
C40 C35 C34 C47 -3.9(3) . . . . ?
C40 C35 C36 C37 -1.2(4) . . . . ?
C40 C39 C38 C37 -0.5(5) . . . . ?
C36 C35 C34 C33 -3.0(3) . . . . ?
C36 C35 C34 C47 174.8(2) . . . . ?
C36 C35 C40 C41 -177.8(2) . . . . ?
C36 C35 C40 C39 2.1(3) . . . . ?
C36 C37 C38 C39 1.5(5) . . . . ?
C46 C47 C42 C41 179.2(2) . . . . ?
C46 C47 C42 C43 -1.0(4) . . . . ?
C15 C14 C19 C20 177.4(2) . . . . ?
C15 C14 C19 C18 -0.1(3) . . . . ?
C15 C16 C17 C18 0.0(5) . . . . ?
C19 C14 C15 C16 -0.4(3) . . . . ?
C19 C18 C17 C16 -0.5(5) . . . . ?
C41 C42 C43 C44 179.8(3) . . . . ?
C41 C40 C39 C38 178.6(3) . . . . ?
C20 C21 C22 C23 179.5(3) . . . . ?
C20 C19 C18 C17 -176.8(3) . . . . ?
C43 C42 C41 C40 177.9(2) . . . . ?
C43 C44 C45 C46 -0.1(5) . . . . ?
C9 N1 C3 C4 -178.4(2) . . . . ?
C9 N1 C3 C8 0.4(4) . . . . ?
C9 N1 C1 S1 -1.9(4) . . . . ?
C9 N1 C1 N2 179.1(2) . . . . ?
C48 N4 C2 S2 -2.7(4) . . . . ?
C48 N4 C2 N3 179.1(2) . . . . ?
C48 N4 C27 C28 179.3(2) . . . . ?
C48 N4 C27 C32 0.8(4) . . . . ?
C39 C40 C41 C42 -177.8(3) . . . . ?
C22 C21 C20 C19 -177.3(2) . . . . ?
C18 C19 C20 C21 176.1(2) . . . . ?
